data_8105983
loop_
_publ_author_name
'Liao, Yang'
'Yan, Rong-Ling'

_publ_section_title
;
 Crystal structure of
 bis[(2-(4-chlorophenyl)-5-methyl-1,3-dioxane-5-carboxylato-\k1O)
 (5,5,7,12,12,14-hexamethyl-1,4,8,11-tetraazacyclotetradecane-\k4N,N&#x2032;,N&#x2032;&#x2032;,N&#x2032;&#x2032;&#x2032;)]nickel(II),
 C40H60Cl2N4NiO8
;
_journal_issue 6
_journal_name_full 'Zeitschrift f\"ur Kristallographie - New Crystal Structures'
_journal_page_first 1215
_journal_page_last 1216
_journal_paper_doi 10.1515/ncrs-2019-0342
_journal_volume 234
_journal_year 2019
_chemical_formula_sum 'C40 H60 Cl2 N4 Ni O8'
_chemical_formula_weight 854.53
_space_group_crystal_system triclinic
_space_group_IT_number 2
_space_group_name_Hall '-P 1'
_space_group_name_H-M_alt 'P -1'
_atom_sites_solution_hydrogens mixed
_cell_angle_alpha 100.0600(10)
_cell_angle_beta 101.8540(10)
_cell_angle_gamma 91.6750(10)
_cell_formula_units_Z 1
_cell_length_a 8.2372(8)
_cell_length_b 9.7100(10)
_cell_length_c 13.7518(14)
_cell_measurement_reflns_used 4602
_cell_measurement_temperature 296(2)
_cell_measurement_theta_max 27.26
_cell_measurement_theta_min 2.39
_cell_volume 1057.48(18)
_computing_cell_refinement 'Bruker SMART'
_computing_data_collection 'Bruker SMART'
_computing_data_reduction 'Bruker SAINT'
_computing_molecular_graphics 'Bruker SHELXTL'
_computing_publication_material 'Bruker SHELXTL'
_computing_structure_refinement 'SHELXL-2014/7 (Sheldrick, 2014)'
_computing_structure_solution 'Bruker SHELXTL'
_diffrn_ambient_temperature 296(2)
_diffrn_measured_fraction_theta_full 0.997
_diffrn_measured_fraction_theta_max 0.970
_diffrn_measurement_device_type 'Bruker APEX-II CCD'
_diffrn_measurement_method 'phi and omega scans'
_diffrn_radiation_type MoK\a
_diffrn_radiation_wavelength 0.71073
_diffrn_reflns_av_R_equivalents 0.0245
_diffrn_reflns_av_unetI/netI 0.0324
_diffrn_reflns_Laue_measured_fraction_full 0.997
_diffrn_reflns_Laue_measured_fraction_max 0.970
_diffrn_reflns_limit_h_max 10
_diffrn_reflns_limit_h_min -10
_diffrn_reflns_limit_k_max 12
_diffrn_reflns_limit_k_min -12
_diffrn_reflns_limit_l_max 17
_diffrn_reflns_limit_l_min -17
_diffrn_reflns_number 11959
_diffrn_reflns_point_group_measured_fraction_full 0.997
_diffrn_reflns_point_group_measured_fraction_max 0.970
_diffrn_reflns_theta_full 25.242
_diffrn_reflns_theta_max 27.493
_diffrn_reflns_theta_min 1.540
_exptl_absorpt_coefficient_mu 0.639
_exptl_absorpt_correction_T_max 0.8412
_exptl_absorpt_correction_T_min 0.7931
_exptl_absorpt_correction_type multi-scan
_exptl_crystal_colour blue
_exptl_crystal_density_diffrn 1.342
_exptl_crystal_description block
_exptl_crystal_F_000 454
_exptl_crystal_size_max 0.380
_exptl_crystal_size_mid 0.320
_exptl_crystal_size_min 0.280
_refine_diff_density_max 0.349
_refine_diff_density_min -0.269
_refine_diff_density_rms 0.046
_refine_ls_extinction_coef .
_refine_ls_extinction_method none
_refine_ls_goodness_of_fit_ref 1.032
_refine_ls_hydrogen_treatment constr
_refine_ls_matrix_type full
_refine_ls_number_parameters 254
_refine_ls_number_reflns 4718
_refine_ls_number_restraints 0
_refine_ls_restrained_S_all 1.032
_refine_ls_R_factor_all 0.0394
_refine_ls_R_factor_gt 0.0311
_refine_ls_shift/su_max 0.000
_refine_ls_shift/su_mean 0.000
_refine_ls_structure_factor_coef Fsqd
_refine_ls_weighting_details 'w=1/[\s^2^(Fo^2^)+(0.0345P)^2^+0.2532P] where P=(Fo^2^+2Fc^2^)/3'
_refine_ls_weighting_scheme calc
_refine_ls_wR_factor_gt 0.0721
_refine_ls_wR_factor_ref 0.0761
_reflns_Friedel_coverage 0.000
_reflns_Friedel_fraction_full .
_reflns_Friedel_fraction_max .
_reflns_number_gt 4049
_reflns_number_total 4718
_reflns_threshold_expression 'I > 2\s(I)'
_cod_data_source_file suppl_ncrs-2019-0342_suppl.cif
_cod_data_source_block 1
_cod_database_code 8105983
_shelx_space_group_comment
; 
The symmetry employed for this shelxl refinement is uniquely defined 
by the following loop, which should always be used as a source of 
symmetry information in preference to the above space-group names. 
They are only intended as comments. 
;
_shelx_estimated_absorpt_t_min 0.793
_shelx_estimated_absorpt_t_max 0.841

loop_
_space_group_symop_operation_xyz
'x, y, z'
'-x, -y, -z'

loop_
_atom_site_label
_atom_site_type_symbol
_atom_site_fract_x
_atom_site_fract_y
_atom_site_fract_z
_atom_site_U_iso_or_equiv
_atom_site_adp_type
_atom_site_occupancy
_atom_site_site_symmetry_order
_atom_site_calc_flag
_atom_site_refinement_flags_posn
_atom_site_refinement_flags_adp
_atom_site_refinement_flags_occupancy
_atom_site_disorder_assembly
_atom_site_disorder_group
Ni1 Ni 0.0000 0.0000 0.5000 0.01803(8) Uani 1 2 d S . P . .
Cl1 Cl -0.80306(6) -0.43462(6) 0.02763(5) 0.05609(15) Uani 1 1 d . . . . .
O1 O 0.02406(13) 0.11517(11) 0.38608(7) 0.0241(2) Uani 1 1 d . . . . .
O2 O 0.22135(15) 0.02178(14) 0.31014(9) 0.0361(3) Uani 1 1 d . . . . .
O3 O -0.10606(13) -0.03727(11) 0.11327(8) 0.0258(2) Uani 1 1 d . . . . .
O4 O -0.25731(14) 0.11289(11) 0.20570(8) 0.0274(2) Uani 1 1 d . . . . .
N1 N 0.16418(15) 0.13727(13) 0.61645(9) 0.0210(3) Uani 1 1 d . . . . .
H1C H 0.1589 0.1028 0.6732 0.025 Uiso 1 1 d R U . . .
N2 N 0.20816(15) -0.10827(13) 0.48130(9) 0.0207(3) Uani 1 1 d . . . . .
H2C H 0.2430 -0.0808 0.4286 0.025 Uiso 1 1 d R U . . .
C1 C 0.33026(19) 0.10455(16) 0.59801(12) 0.0247(3) Uani 1 1 d . . . . .
H1A H 0.4149 0.1427 0.6577 0.030 Uiso 1 1 calc R U . . .
H1B H 0.3513 0.1464 0.5423 0.030 Uiso 1 1 calc R U . . .
C2 C 0.33684(19) -0.05358(16) 0.57282(12) 0.0242(3) Uani 1 1 d . . . . .
H2A H 0.4457 -0.0770 0.5611 0.029 Uiso 1 1 calc R U . . .
H2B H 0.3171 -0.0954 0.6288 0.029 Uiso 1 1 calc R U . . .
C3 C 0.17889(19) -0.26249(16) 0.45591(12) 0.0246(3) Uani 1 1 d . . . . .
H3 H 0.1333 -0.2937 0.5095 0.029 Uiso 1 1 calc R U . . .
C4 C 0.3372(2) -0.33746(18) 0.44763(16) 0.0383(4) Uani 1 1 d . . . . .
H4A H 0.3128 -0.4370 0.4365 0.057 Uiso 1 1 calc R U . . .
H4B H 0.4192 -0.3088 0.5091 0.057 Uiso 1 1 calc R U . . .
H4C H 0.3791 -0.3138 0.3920 0.057 Uiso 1 1 calc R U . . .
C5 C 0.0497(2) -0.30312(17) 0.35628(12) 0.0277(3) Uani 1 1 d . . . . .
H5A H 0.0638 -0.3997 0.3281 0.033 Uiso 1 1 calc R U . . .
H5B H 0.0775 -0.2462 0.3099 0.033 Uiso 1 1 calc R U . . .
C6 C 0.1355(2) 0.29064(16) 0.64363(12) 0.0252(3) Uani 1 1 d . . . . .
C7 C 0.1874(2) 0.37239(17) 0.56875(13) 0.0317(4) Uani 1 1 d . . . . .
H7A H 0.1395 0.3254 0.5010 0.048 Uiso 1 1 calc R U . . .
H7B H 0.3064 0.3782 0.5786 0.048 Uiso 1 1 calc R U . . .
H7C H 0.1492 0.4651 0.5794 0.048 Uiso 1 1 calc R U . . .
C8 C 0.2344(2) 0.35100(19) 0.75061(14) 0.0401(4) Uani 1 1 d . . . . .
H8A H 0.3504 0.3383 0.7540 0.060 Uiso 1 1 calc R U . . .
H8B H 0.1964 0.3033 0.7982 0.060 Uiso 1 1 calc R U . . .
H8C H 0.2182 0.4492 0.7667 0.060 Uiso 1 1 calc R U . . .
C9 C 0.10054(19) 0.09434(15) 0.31440(11) 0.0220(3) Uani 1 1 d . . . . .
C10 C 0.0395(2) 0.17123(16) 0.22514(11) 0.0242(3) Uani 1 1 d . . . . .
C11 C 0.1675(2) 0.29214(19) 0.23204(14) 0.0394(4) Uani 1 1 d . . . . .
H11A H 0.2733 0.2555 0.2277 0.059 Uiso 1 1 calc R U . . .
H11B H 0.1775 0.3554 0.2953 0.059 Uiso 1 1 calc R U . . .
H11C H 0.1319 0.3413 0.1774 0.059 Uiso 1 1 calc R U . . .
C12 C -0.1317(2) 0.22533(16) 0.22596(12) 0.0289(4) Uani 1 1 d . . . . .
H12A H -0.1305 0.2824 0.2915 0.035 Uiso 1 1 calc R U . . .
H12B H -0.1582 0.2841 0.1754 0.035 Uiso 1 1 calc R U . . .
C13 C 0.0248(2) 0.06932(17) 0.12553(11) 0.0264(3) Uani 1 1 d . . . . .
H13A H 0.0018 0.1199 0.0699 0.032 Uiso 1 1 calc R U . . .
H13B H 0.1292 0.0261 0.1244 0.032 Uiso 1 1 calc R U . . .
C14 C -0.2596(2) 0.02433(17) 0.11254(11) 0.0256(3) Uani 1 1 d . . . . .
H14 H -0.2770 0.0813 0.0580 0.031 Uiso 1 1 d R U . . .
C15 C -0.39533(19) -0.08971(17) 0.09359(11) 0.0256(3) Uani 1 1 d . . . . .
C16 C -0.3986(2) -0.20654(18) 0.01790(12) 0.0307(4) Uani 1 1 d . . . . .
H16 H -0.3157 -0.2133 -0.0192 0.037 Uiso 1 1 calc R U . . .
C17 C -0.5236(2) -0.31253(18) -0.00267(13) 0.0342(4) Uani 1 1 d . . . . .
H17 H -0.5262 -0.3896 -0.0538 0.041 Uiso 1 1 calc R U . . .
C18 C -0.6441(2) -0.30185(18) 0.05391(14) 0.0340(4) Uani 1 1 d . . . . .
C19 C -0.6447(2) -0.18760(19) 0.12889(13) 0.0333(4) Uani 1 1 d . . . . .
H19 H -0.7273 -0.1821 0.1663 0.040 Uiso 1 1 calc R U . . .
C20 C -0.5206(2) -0.08110(18) 0.14776(12) 0.0297(4) Uani 1 1 d . . . . .
H20 H -0.5211 -0.0028 0.1974 0.036 Uiso 1 1 calc R U . . .

loop_
_atom_site_aniso_label
_atom_site_aniso_U_11
_atom_site_aniso_U_22
_atom_site_aniso_U_33
_atom_site_aniso_U_23
_atom_site_aniso_U_13
_atom_site_aniso_U_12
Ni1 0.01951(14) 0.01877(14) 0.01656(14) 0.00307(10) 0.00547(10) 0.00309(10)
Cl1 0.0419(3) 0.0448(3) 0.0805(4) 0.0117(3) 0.0124(3) -0.0095(2)
O1 0.0312(6) 0.0257(6) 0.0188(5) 0.0069(4) 0.0102(4) 0.0040(5)
O2 0.0353(7) 0.0513(8) 0.0313(6) 0.0188(6) 0.0171(5) 0.0182(6)
O3 0.0268(6) 0.0255(6) 0.0245(6) 0.0011(4) 0.0070(5) 0.0032(4)
O4 0.0295(6) 0.0292(6) 0.0228(6) 0.0005(5) 0.0070(5) 0.0055(5)
N1 0.0247(7) 0.0194(6) 0.0199(6) 0.0042(5) 0.0064(5) 0.0027(5)
N2 0.0233(6) 0.0212(6) 0.0198(6) 0.0058(5) 0.0081(5) 0.0040(5)
C1 0.0215(8) 0.0266(8) 0.0249(8) 0.0043(6) 0.0035(6) -0.0009(6)
C2 0.0198(7) 0.0278(8) 0.0262(8) 0.0069(6) 0.0050(6) 0.0057(6)
C3 0.0251(8) 0.0202(8) 0.0316(8) 0.0067(6) 0.0111(7) 0.0049(6)
C4 0.0298(9) 0.0249(9) 0.0614(13) 0.0053(8) 0.0139(9) 0.0074(7)
C5 0.0340(9) 0.0221(8) 0.0279(8) 0.0005(6) 0.0113(7) 0.0054(7)
C6 0.0294(8) 0.0189(7) 0.0249(8) 0.0010(6) 0.0031(6) 0.0022(6)
C7 0.0300(9) 0.0235(8) 0.0420(10) 0.0090(7) 0.0065(7) -0.0006(7)
C8 0.0492(11) 0.0278(9) 0.0340(10) -0.0051(7) -0.0038(8) 0.0061(8)
C9 0.0248(8) 0.0225(8) 0.0185(7) 0.0035(6) 0.0045(6) -0.0026(6)
C10 0.0333(9) 0.0222(8) 0.0190(7) 0.0058(6) 0.0088(6) 0.0002(6)
C11 0.0528(12) 0.0298(9) 0.0372(10) 0.0085(8) 0.0128(9) -0.0077(8)
C12 0.0397(10) 0.0226(8) 0.0244(8) 0.0048(6) 0.0060(7) 0.0070(7)
C13 0.0313(9) 0.0303(9) 0.0192(7) 0.0051(6) 0.0090(6) 0.0013(7)
C14 0.0304(8) 0.0284(8) 0.0178(7) 0.0045(6) 0.0038(6) 0.0071(7)
C15 0.0277(8) 0.0291(8) 0.0201(8) 0.0086(6) 0.0011(6) 0.0078(7)
C16 0.0319(9) 0.0335(9) 0.0272(8) 0.0054(7) 0.0070(7) 0.0064(7)
C17 0.0368(10) 0.0289(9) 0.0343(9) 0.0023(7) 0.0045(8) 0.0043(7)
C18 0.0291(9) 0.0321(9) 0.0405(10) 0.0132(8) 0.0013(7) 0.0021(7)
C19 0.0281(9) 0.0423(10) 0.0338(9) 0.0150(8) 0.0090(7) 0.0075(7)
C20 0.0318(9) 0.0348(9) 0.0232(8) 0.0069(7) 0.0049(7) 0.0088(7)

loop_
_atom_type_symbol
_atom_type_description
_atom_type_scat_dispersion_real
_atom_type_scat_dispersion_imag
_atom_type_scat_source
C C 0.0033 0.0016 'International Tables Vol C Tables 4.2.6.8 and 6.1.1.4'
H H 0.0000 0.0000 'International Tables Vol C Tables 4.2.6.8 and 6.1.1.4'
Cl Cl 0.1484 0.1585 'International Tables Vol C Tables 4.2.6.8 and 6.1.1.4'
N N 0.0061 0.0033 'International Tables Vol C Tables 4.2.6.8 and 6.1.1.4'
Ni Ni 0.3393 1.1124 'International Tables Vol C Tables 4.2.6.8 and 6.1.1.4'
O O 0.0106 0.0060 'International Tables Vol C Tables 4.2.6.8 and 6.1.1.4'

loop_
_geom_angle_atom_site_label_1
_geom_angle_atom_site_label_2
_geom_angle_atom_site_label_3
_geom_angle
_geom_angle_site_symmetry_1
_geom_angle_site_symmetry_3
N2 Ni1 N2 180.00(6) 2_556 .
N2 Ni1 N1 94.49(5) 2_556 .
N2 Ni1 N1 85.51(5) . .
N2 Ni1 N1 85.51(5) 2_556 2_556
N2 Ni1 N1 94.49(5) . 2_556
N1 Ni1 N1 180.0 . 2_556
N2 Ni1 O1 92.07(4) 2_556 2_556
N2 Ni1 O1 87.93(4) . 2_556
N1 Ni1 O1 85.10(4) . 2_556
N1 Ni1 O1 94.90(4) 2_556 2_556
N2 Ni1 O1 87.93(4) 2_556 .
N2 Ni1 O1 92.07(4) . .
N1 Ni1 O1 94.90(4) . .
N1 Ni1 O1 85.10(4) 2_556 .
O1 Ni1 O1 180.0 2_556 .
C9 O1 Ni1 132.37(10) . .
C14 O3 C13 110.06(11) . .
C14 O4 C12 111.20(12) . .
C1 N1 C6 116.21(12) . .
C1 N1 Ni1 103.94(9) . .
C6 N1 Ni1 122.06(9) . .
C1 N1 H1C 104.3 . .
C6 N1 H1C 104.2 . .
Ni1 N1 H1C 104.2 . .
C2 N2 C3 115.55(12) . .
C2 N2 Ni1 105.33(9) . .
C3 N2 Ni1 115.03(9) . .
C2 N2 H2C 106.8 . .
C3 N2 H2C 106.9 . .
Ni1 N2 H2C 106.7 . .
N1 C1 C2 108.86(12) . .
N1 C1 H1A 109.9 . .
C2 C1 H1A 109.9 . .
N1 C1 H1B 109.9 . .
C2 C1 H1B 109.9 . .
H1A C1 H1B 108.3 . .
N2 C2 C1 108.64(12) . .
N2 C2 H2A 110.0 . .
C1 C2 H2A 110.0 . .
N2 C2 H2B 110.0 . .
C1 C2 H2B 110.0 . .
H2A C2 H2B 108.3 . .
N2 C3 C4 112.98(13) . .
N2 C3 C5 109.31(12) . .
C4 C3 C5 109.76(13) . .
N2 C3 H3 108.2 . .
C4 C3 H3 108.2 . .
C5 C3 H3 108.2 . .
C3 C4 H4A 109.5 . .
C3 C4 H4B 109.5 . .
H4A C4 H4B 109.5 . .
C3 C4 H4C 109.5 . .
H4A C4 H4C 109.5 . .
H4B C4 H4C 109.5 . .
C3 C5 C6 119.53(13) . 2_556
C3 C5 H5A 107.4 . .
C6 C5 H5A 107.4 2_556 .
C3 C5 H5B 107.4 . .
C6 C5 H5B 107.4 2_556 .
H5A C5 H5B 107.0 . .
N1 C6 C7 110.82(12) . .
N1 C6 C8 109.90(13) . .
C7 C6 C8 109.61(14) . .
N1 C6 C5 108.05(12) . 2_556
C7 C6 C5 110.67(13) . 2_556
C8 C6 C5 107.72(13) . 2_556
C6 C7 H7A 109.5 . .
C6 C7 H7B 109.5 . .
H7A C7 H7B 109.5 . .
C6 C7 H7C 109.5 . .
H7A C7 H7C 109.5 . .
H7B C7 H7C 109.5 . .
C6 C8 H8A 109.5 . .
C6 C8 H8B 109.5 . .
H8A C8 H8B 109.5 . .
C6 C8 H8C 109.5 . .
H8A C8 H8C 109.5 . .
H8B C8 H8C 109.5 . .
O2 C9 O1 126.37(14) . .
O2 C9 C10 117.37(13) . .
O1 C9 C10 116.24(13) . .
C12 C10 C13 106.85(13) . .
C12 C10 C11 110.69(13) . .
C13 C10 C11 109.75(13) . .
C12 C10 C9 111.97(12) . .
C13 C10 C9 109.43(12) . .
C11 C10 C9 108.13(13) . .
C10 C11 H11A 109.5 . .
C10 C11 H11B 109.5 . .
H11A C11 H11B 109.5 . .
C10 C11 H11C 109.5 . .
H11A C11 H11C 109.5 . .
H11B C11 H11C 109.5 . .
O4 C12 C10 111.63(12) . .
O4 C12 H12A 109.3 . .
C10 C12 H12A 109.3 . .
O4 C12 H12B 109.3 . .
C10 C12 H12B 109.3 . .
H12A C12 H12B 108.0 . .
O3 C13 C10 110.52(12) . .
O3 C13 H13A 109.5 . .
C10 C13 H13A 109.5 . .
O3 C13 H13B 109.5 . .
C10 C13 H13B 109.5 . .
H13A C13 H13B 108.1 . .
O4 C14 O3 110.87(12) . .
O4 C14 C15 109.23(13) . .
O3 C14 C15 108.94(12) . .
O4 C14 H14 108.9 . .
O3 C14 H14 107.6 . .
C15 C14 H14 111.3 . .
C20 C15 C16 118.74(16) . .
C20 C15 C14 121.89(14) . .
C16 C15 C14 119.36(14) . .
C17 C16 C15 120.83(16) . .
C17 C16 H16 119.6 . .
C15 C16 H16 119.6 . .
C18 C17 C16 118.87(16) . .
C18 C17 H17 120.6 . .
C16 C17 H17 120.6 . .
C17 C18 C19 121.70(16) . .
C17 C18 Cl1 119.06(14) . .
C19 C18 Cl1 119.22(14) . .
C18 C19 C20 118.95(16) . .
C18 C19 H19 120.5 . .
C20 C19 H19 120.5 . .
C19 C20 C15 120.89(16) . .
C19 C20 H20 119.6 . .
C15 C20 H20 119.6 . .

loop_
_geom_bond_atom_site_label_1
_geom_bond_atom_site_label_2
_geom_bond_distance
_geom_bond_site_symmetry_2
Ni1 N2 2.0745(12) 2_556
Ni1 N2 2.0745(12) .
Ni1 N1 2.1046(12) .
Ni1 N1 2.1046(12) 2_556
Ni1 O1 2.1143(10) 2_556
Ni1 O1 2.1144(10) .
Cl1 C18 1.7469(18) .
O1 C9 1.2659(17) .
O2 C9 1.2413(19) .
O3 C14 1.4136(18) .
O3 C13 1.4354(18) .
O4 C14 1.4090(18) .
O4 C12 1.4314(19) .
N1 C1 1.4754(19) .
N1 C6 1.5084(19) .
N1 H1C 0.9099 .
N2 C2 1.4748(19) .
N2 C3 1.4779(19) .
N2 H2C 0.9100 .
C1 C2 1.519(2) .
C1 H1A 0.9700 .
C1 H1B 0.9700 .
C2 H2A 0.9700 .
C2 H2B 0.9700 .
C3 C4 1.527(2) .
C3 C5 1.534(2) .
C3 H3 0.9800 .
C4 H4A 0.9600 .
C4 H4B 0.9600 .
C4 H4C 0.9600 .
C5 C6 1.535(2) 2_556
C5 H5A 0.9700 .
C5 H5B 0.9700 .
C6 C7 1.523(2) .
C6 C8 1.533(2) .
C6 C5 1.535(2) 2_556
C7 H7A 0.9600 .
C7 H7B 0.9600 .
C7 H7C 0.9600 .
C8 H8A 0.9600 .
C8 H8B 0.9600 .
C8 H8C 0.9600 .
C9 C10 1.551(2) .
C10 C12 1.521(2) .
C10 C13 1.524(2) .
C10 C11 1.532(2) .
C11 H11A 0.9600 .
C11 H11B 0.9600 .
C11 H11C 0.9600 .
C12 H12A 0.9700 .
C12 H12B 0.9700 .
C13 H13A 0.9700 .
C13 H13B 0.9700 .
C14 C15 1.500(2) .
C14 H14 0.9976 .
C15 C20 1.388(2) .
C15 C16 1.395(2) .
C16 C17 1.384(2) .
C16 H16 0.9300 .
C17 C18 1.377(2) .
C17 H17 0.9300 .
C18 C19 1.377(3) .
C19 C20 1.385(2) .
C19 H19 0.9300 .
C20 H20 0.9300 .

loop_
_geom_torsion_atom_site_label_1
_geom_torsion_atom_site_label_2
_geom_torsion_atom_site_label_3
_geom_torsion_atom_site_label_4
_geom_torsion
_geom_torsion_site_symmetry_1
_geom_torsion_site_symmetry_2
_geom_torsion_site_symmetry_3
_geom_torsion_site_symmetry_4
C6 N1 C1 C2 179.47(12) . . . .
Ni1 N1 C1 C2 -43.50(13) . . . .
C3 N2 C2 C1 -170.32(12) . . . .
Ni1 N2 C2 C1 -42.19(13) . . . .
N1 C1 C2 N2 60.17(15) . . . .
C2 N2 C3 C4 -54.27(18) . . . .
Ni1 N2 C3 C4 -177.42(11) . . . .
C2 N2 C3 C5 -176.80(12) . . . .
Ni1 N2 C3 C5 60.05(14) . . . .
N2 C3 C5 C6 -79.13(17) . . . 2_556
C4 C3 C5 C6 156.43(14) . . . 2_556
C1 N1 C6 C7 50.10(17) . . . .
Ni1 N1 C6 C7 -78.59(14) . . . .
C1 N1 C6 C8 -71.20(17) . . . .
Ni1 N1 C6 C8 160.11(11) . . . .
C1 N1 C6 C5 171.51(12) . . . 2_556
Ni1 N1 C6 C5 42.82(15) . . . 2_556
Ni1 O1 C9 O2 -23.2(2) . . . .
Ni1 O1 C9 C10 158.77(10) . . . .
O2 C9 C10 C12 165.69(14) . . . .
O1 C9 C10 C12 -16.13(18) . . . .
O2 C9 C10 C13 47.41(19) . . . .
O1 C9 C10 C13 -134.41(14) . . . .
O2 C9 C10 C11 -72.11(17) . . . .
O1 C9 C10 C11 106.07(16) . . . .
C14 O4 C12 C10 -56.97(16) . . . .
C13 C10 C12 O4 52.56(16) . . . .
C11 C10 C12 O4 172.02(13) . . . .
C9 C10 C12 O4 -67.24(16) . . . .
C14 O3 C13 C10 60.51(15) . . . .
C12 C10 C13 O3 -54.31(16) . . . .
C11 C10 C13 O3 -174.38(13) . . . .
C9 C10 C13 O3 67.11(16) . . . .
C12 O4 C14 O3 61.21(16) . . . .
C12 O4 C14 C15 -178.73(11) . . . .
C13 O3 C14 O4 -63.05(15) . . . .
C13 O3 C14 C15 176.72(11) . . . .
O4 C14 C15 C20 15.42(19) . . . .
O3 C14 C15 C20 136.66(14) . . . .
O4 C14 C15 C16 -166.05(13) . . . .
O3 C14 C15 C16 -44.81(18) . . . .
C20 C15 C16 C17 -0.4(2) . . . .
C14 C15 C16 C17 -178.93(14) . . . .
C15 C16 C17 C18 -0.9(3) . . . .
C16 C17 C18 C19 1.2(3) . . . .
C16 C17 C18 Cl1 179.50(13) . . . .
C17 C18 C19 C20 -0.1(3) . . . .
Cl1 C18 C19 C20 -178.48(12) . . . .
C18 C19 C20 C15 -1.2(2) . . . .
C16 C15 C20 C19 1.4(2) . . . .
C14 C15 C20 C19 179.93(14) . . . .
